data_2234068
loop_
_publ_author_name
'Johnston, Dean H.'
'Brangham, Jack T.'
'Rapp, Christopher D.'

_publ_section_title
;
 Tris(3-nitropentane-2,4-dionato-\k^2^<i>O</i>,<i>O</i>')cobalt(III)
;
_journal_coeditor_code ZL2451
_journal_issue 3
_journal_name_full 'Acta Crystallographica Section E'
_journal_page_first m312
_journal_page_last m313
_journal_paper_doi 10.1107/S160053681200668X
_journal_volume 68
_journal_year 2012
_chemical_formula_iupac '[Co (C5 H6 N O4)3]'
_chemical_formula_moiety 'C15 H18 Co N3 O12'
_chemical_formula_sum 'C15 H18 Co N3 O12'
_chemical_formula_weight 491.25
_chemical_name_common tris(3-nitro-acetylacetonato)cobalt(III)
_chemical_name_systematic
;
Tris(3-nitropentane-2,4-dionato-\k^2^<i>O</i>,<i>O</i>')cobalt(III)
;
_space_group_crystal_system tetragonal
_space_group_IT_number 110
_space_group_name_Hall 'I 4bw -2c'
_space_group_name_H-M_alt 'I 41 c d'
_symmetry_cell_setting tetragonal
_symmetry_space_group_name_Hall 'I 4bw -2c'
_symmetry_space_group_name_H-M 'I 41 c d'
_atom_sites_solution_hydrogens difmap
_atom_sites_solution_primary direct
_atom_sites_solution_secondary difmap
_audit_creation_method 'APEX2 v2011.4-1'
_cell_angle_alpha 90.00
_cell_angle_beta 90.00
_cell_angle_gamma 90.00
_cell_formula_units_Z 16
_cell_length_a 32.7078(18)
_cell_length_b 32.7078(18)
_cell_length_c 7.4976(6)
_cell_measurement_reflns_used 8816
_cell_measurement_temperature 200(2)
_cell_measurement_theta_max 24.59
_cell_measurement_theta_min 2.49
_cell_volume 8020.9(9)
_computing_cell_refinement 'SAINT (Bruker, 2009)'
_computing_data_collection 'GIS (Bruker, 2009)'
_computing_data_reduction 'SAINT (Bruker, 2009)'
_computing_molecular_graphics
;
PLATON (Spek, 2009), Mercury (Macrae <i>et al.</i>, 2008) and
POV-Ray (Cason,
2004)
;
_computing_publication_material 'publCIF (Westrip, 2010)'
_computing_structure_refinement
;
SHELXL97 (Sheldrick, 2008) and OLEX2 (Dolomanov <i>et al.</i>,
2009)
;
_computing_structure_solution 'SHELXS97 (Sheldrick, 2008)'
_diffrn_ambient_temperature 200(2)
_diffrn_detector_area_resol_mean 8.3330
_diffrn_measured_fraction_theta_full 0.998
_diffrn_measured_fraction_theta_max 0.998
_diffrn_measurement_device_type 'Bruker SMART X2S benchtop'
_diffrn_measurement_method '\f and \w scans'
_diffrn_radiation_monochromator 'doubly curved silicon crystal'
_diffrn_radiation_source 'fine-focus sealed tube'
_diffrn_radiation_type MoK\a
_diffrn_radiation_wavelength 0.71073
_diffrn_reflns_av_R_equivalents 0.0360
_diffrn_reflns_av_sigmaI/netI 0.0300
_diffrn_reflns_limit_h_max 38
_diffrn_reflns_limit_h_min -38
_diffrn_reflns_limit_k_max 34
_diffrn_reflns_limit_k_min -38
_diffrn_reflns_limit_l_max 8
_diffrn_reflns_limit_l_min -7
_diffrn_reflns_number 24724
_diffrn_reflns_theta_full 25.06
_diffrn_reflns_theta_max 25.06
_diffrn_reflns_theta_min 2.49
_exptl_absorpt_coefficient_mu 0.926
_exptl_absorpt_correction_T_max 0.7560
_exptl_absorpt_correction_T_min 0.6648
_exptl_absorpt_correction_type multi-scan
_exptl_absorpt_process_details '(SADABS; Bruker, 2009)'
_exptl_crystal_colour green
_exptl_crystal_density_diffrn 1.627
_exptl_crystal_density_method 'not measured'
_exptl_crystal_description block
_exptl_crystal_F_000 4032
_exptl_crystal_size_max 0.48
_exptl_crystal_size_mid 0.40
_exptl_crystal_size_min 0.32
_refine_diff_density_max 0.197
_refine_diff_density_min -0.187
_refine_ls_abs_structure_details 'Flack (1983), 1466 Friedel pairs'
_refine_ls_abs_structure_Flack 0.003(12)
_refine_ls_extinction_method none
_refine_ls_goodness_of_fit_ref 1.039
_refine_ls_hydrogen_treatment constr
_refine_ls_matrix_type full
_refine_ls_number_parameters 330
_refine_ls_number_reflns 3393
_refine_ls_number_restraints 159
_refine_ls_restrained_S_all 1.037
_refine_ls_R_factor_all 0.0292
_refine_ls_R_factor_gt 0.0258
_refine_ls_shift/su_max 0.001
_refine_ls_shift/su_mean 0.000
_refine_ls_structure_factor_coef Fsqd
_refine_ls_weighting_details 'calc w=1/[\s^2^(Fo^2^)+(0.0316P)^2^+2.8577P] where P=(Fo^2^+2Fc^2^)/3'
_refine_ls_weighting_scheme calc
_refine_ls_wR_factor_gt 0.0599
_refine_ls_wR_factor_ref 0.0613
_reflns_number_gt 3151
_reflns_number_total 3393
_reflns_threshold_expression I>2\s(I)
_cod_data_source_file zl2451.cif
_cod_data_source_block I
_cod_database_code 2234068
_cod_database_fobs_code 2234068

loop_
_space_group_symop_operation_xyz
'x, y, z'
'-y, x+1/2, z+1/4'
'-x, -y, z'
'y, -x+1/2, z+1/4'
'-x, y, z+1/2'
'x, -y, z+1/2'
'-y+1/2, -x, z+1/4'
'y+1/2, x, z+1/4'
'x+1/2, y+1/2, z+1/2'
'-y+1/2, x+1, z+3/4'
'-x+1/2, -y+1/2, z+1/2'
'y+1/2, -x+1, z+3/4'
'-x+1/2, y+1/2, z+1'
'x+1/2, -y+1/2, z+1'
'-y+1, -x+1/2, z+3/4'
'y+1, x+1/2, z+3/4'

loop_
_atom_site_type_symbol
_atom_site_label
_atom_site_fract_x
_atom_site_fract_y
_atom_site_fract_z
_atom_site_U_iso_or_equiv
_atom_site_adp_type
_atom_site_calc_flag
_atom_site_refinement_flags
_atom_site_occupancy
_atom_site_symmetry_multiplicity
_atom_site_disorder_assembly
_atom_site_disorder_group
Co Co1 0.623604(9) 0.363125(9) 0.26098(5) 0.02596(9) Uani d . 1 1 . .
O O1 0.60216(5) 0.41367(5) 0.1946(3) 0.0344(4) Uani d . 1 1 . .
O O2 0.57311(5) 0.33960(5) 0.3185(2) 0.0328(4) Uani d . 1 1 . .
C C1 0.55984(10) 0.46990(8) 0.1698(5) 0.0506(8) Uani d . 1 1 . .
H H1A 0.5562 0.4848 0.2820 0.076 Uiso calc R 1 1 . .
H H1B 0.5357 0.4737 0.0944 0.076 Uiso calc R 1 1 . .
H H1C 0.5841 0.4803 0.1076 0.076 Uiso calc R 1 1 . .
C C2 0.56542(8) 0.42488(7) 0.2088(4) 0.0335(6) Uani d . 1 1 . .
C C3 0.53378(7) 0.39769(8) 0.2526(4) 0.0343(6) Uani d . 1 1 . .
C C4 0.53853(8) 0.35653(8) 0.3056(3) 0.0321(6) Uani d . 1 1 . .
C C5 0.50367(9) 0.32949(9) 0.3579(4) 0.0457(7) Uani d . 1 1 . .
H H5A 0.4921 0.3167 0.2511 0.069 Uiso calc R 1 1 . .
H H5B 0.4826 0.3458 0.4174 0.069 Uiso calc R 1 1 . .
H H5C 0.5135 0.3082 0.4394 0.069 Uiso calc R 1 1 . .
N N1 0.49174(8) 0.41312(8) 0.2502(4) 0.0537(7) Uani d . 1 1 . .
O O7 0.48554(8) 0.44588(8) 0.3244(4) 0.0868(9) Uani d . 1 1 . .
O O8 0.46521(7) 0.39291(9) 0.1762(4) 0.0736(8) Uani d . 1 1 . .
O O3 0.61607(5) 0.34505(5) 0.0263(3) 0.0323(4) Uani d . 1 1 . .
O O4 0.64932(5) 0.31545(5) 0.3405(2) 0.0292(4) Uani d . 1 1 . .
C C6 0.61730(9) 0.30447(8) -0.2281(4) 0.0458(7) Uani d . 1 1 . .
H H6A 0.5967 0.3245 -0.2651 0.069 Uiso calc R 1 1 . .
H H6B 0.6063 0.2768 -0.2436 0.069 Uiso calc R 1 1 . .
H H6C 0.6419 0.3077 -0.3014 0.069 Uiso calc R 1 1 . .
C C7 0.62781(7) 0.31108(7) -0.0377(3) 0.0308(6) Uani d . 1 1 . .
C C9 0.65864(6) 0.28479(7) 0.2463(4) 0.0271(5) Uani d . 1 1 . .
C C10 0.68264(8) 0.25280(8) 0.3421(4) 0.0360(6) Uani d . 1 1 . .
H H10A 0.6953 0.2648 0.4484 0.054 Uiso calc R 1 1 . .
H H10B 0.7040 0.2421 0.2631 0.054 Uiso calc R 1 1 . .
H H10C 0.6644 0.2305 0.3778 0.054 Uiso calc R 1 1 . .
C C8 0.64852(7) 0.28190(7) 0.0659(3) 0.0303(6) Uani d D 1 1 A .
N N2 0.66001(8) 0.24416(7) -0.0254(4) 0.0478(6) Uani d DU 1 1 . .
O O9 0.64699(12) 0.21173(8) 0.0305(5) 0.0709(11) Uani d PDU 0.892(7) 1 A 1
O O10 0.68344(13) 0.24671(10) -0.1541(5) 0.0844(13) Uani d PDU 0.892(7) 1 A 1
O O9A 0.6323(5) 0.2214(6) -0.064(4) 0.047(5) Uani d PDU 0.108(7) 1 A 2
O O10A 0.6956(5) 0.2340(7) -0.042(5) 0.071(6) Uani d PDU 0.108(7) 1 A 2
O O5 0.67470(5) 0.38351(5) 0.1938(2) 0.0318(4) Uani d . 1 1 B .
O O6 0.62659(5) 0.38295(5) 0.4944(3) 0.0309(4) Uani d . 1 1 B .
C C11 0.72986(8) 0.42775(9) 0.1701(4) 0.0436(7) Uani d . 1 1 B .
H H11A 0.7548 0.4176 0.2274 0.065 Uiso calc R 1 1 . .
H H11B 0.7301 0.4577 0.1704 0.065 Uiso calc R 1 1 . .
H H11C 0.7287 0.4178 0.0468 0.065 Uiso calc R 1 1 . .
C C12 0.69317(7) 0.41265(7) 0.2705(4) 0.0330(6) Uani d D 1 1 . .
C C14 0.64901(8) 0.41223(7) 0.5448(4) 0.0358(7) Uani d D 1 1 . .
C C15 0.64112(10) 0.42602(9) 0.7323(4) 0.0495(8) Uani d . 1 1 B .
H H15A 0.6184 0.4456 0.7331 0.074 Uiso calc R 1 1 . .
H H15B 0.6657 0.4391 0.7801 0.074 Uiso calc R 1 1 . .
H H15C 0.6340 0.4023 0.8062 0.074 Uiso calc R 1 1 . .
C C13 0.67903(11) 0.42915(11) 0.4312(5) 0.0372(8) Uani d PD 0.848(4) 1 B 1
N N3 0.69807(11) 0.46657(10) 0.4996(6) 0.0564(9) Uani d PDU 0.848(4) 1 B 1
O O11 0.73566(11) 0.46798(13) 0.5000(8) 0.0929(16) Uani d PDU 0.848(4) 1 B 1
O O12 0.67605(8) 0.49417(7) 0.5453(5) 0.0709(11) Uani d PDU 0.848(4) 1 B 1
C C13A 0.6847(5) 0.4257(5) 0.4490(19) 0.0372(8) Uani d PD 0.152(4) 1 B 2
N N3A 0.7157(6) 0.4544(5) 0.521(3) 0.0564(9) Uani d PDU 0.152(4) 1 B 2
O O11A 0.7310(5) 0.4489(5) 0.665(2) 0.073(5) Uani d PDU 0.152(4) 1 B 2
O O12A 0.7248(7) 0.4836(5) 0.433(3) 0.073(5) Uani d PDU 0.152(4) 1 B 2

loop_
_atom_site_aniso_label
_atom_site_aniso_U_11
_atom_site_aniso_U_22
_atom_site_aniso_U_33
_atom_site_aniso_U_12
_atom_site_aniso_U_13
_atom_site_aniso_U_23
Co1 0.02761(17) 0.02064(16) 0.02963(16) 0.00184(12) -0.00204(16) -0.00131(15)
O1 0.0348(10) 0.0206(8) 0.0479(12) 0.0007(7) -0.0062(8) 0.0027(8)
O2 0.0318(9) 0.0250(9) 0.0416(11) -0.0002(7) -0.0010(8) -0.0023(7)
C1 0.068(2) 0.0282(15) 0.056(2) 0.0156(14) -0.0166(17) -0.0017(13)
C2 0.0436(15) 0.0251(13) 0.0318(15) 0.0094(11) -0.0087(12) -0.0073(11)
C3 0.0296(13) 0.0407(14) 0.0325(15) 0.0138(11) -0.0020(13) -0.0048(13)
C4 0.0341(14) 0.0344(14) 0.0280(16) -0.0011(11) -0.0006(11) -0.0076(11)
C5 0.0364(15) 0.0536(18) 0.0470(18) -0.0064(14) 0.0034(14) -0.0052(15)
N1 0.0492(17) 0.0667(16) 0.0451(15) 0.0238(13) 0.0066(15) 0.0083(15)
O7 0.087(2) 0.0720(16) 0.102(2) 0.0464(15) 0.0249(16) -0.0003(15)
O8 0.0335(12) 0.116(2) 0.0715(19) 0.0089(14) -0.0101(12) 0.0049(16)
O3 0.0397(9) 0.0281(9) 0.0290(9) 0.0003(7) -0.0060(8) 0.0002(8)
O4 0.0359(9) 0.0253(9) 0.0263(9) 0.0058(7) -0.0030(8) -0.0008(7)
C6 0.0594(18) 0.0432(15) 0.0348(16) -0.0087(13) -0.0015(15) -0.0039(15)
C7 0.0299(13) 0.0299(14) 0.0328(15) -0.0100(10) 0.0023(11) -0.0017(11)
C9 0.0229(11) 0.0222(11) 0.0360(14) -0.0025(9) 0.0036(11) 0.0003(11)
C10 0.0351(14) 0.0278(13) 0.0451(17) 0.0018(11) -0.0008(13) 0.0036(12)
C8 0.0342(13) 0.0230(13) 0.0338(15) -0.0024(10) 0.0076(11) -0.0051(10)
N2 0.0656(17) 0.0331(14) 0.0447(16) 0.0041(12) 0.0035(14) -0.0136(12)
O9 0.114(3) 0.0271(14) 0.072(2) -0.0078(15) 0.006(2) -0.0089(15)
O10 0.121(3) 0.063(2) 0.069(3) 0.0254(19) 0.045(2) -0.0107(17)
O9A 0.061(10) 0.025(9) 0.055(11) 0.004(8) -0.020(9) -0.025(8)
O10A 0.083(11) 0.044(10) 0.086(13) 0.002(9) 0.024(10) -0.038(10)
O5 0.0301(9) 0.0286(9) 0.0366(10) -0.0006(7) 0.0008(8) -0.0001(8)
O6 0.0381(9) 0.0234(9) 0.0311(11) 0.0006(6) -0.0008(9) -0.0033(8)
C11 0.0358(15) 0.0351(15) 0.060(2) -0.0033(12) -0.0018(14) 0.0147(13)
C12 0.0280(12) 0.0233(12) 0.0477(16) 0.0037(9) -0.0076(13) 0.0081(14)
C14 0.0441(15) 0.0231(13) 0.0402(18) 0.0078(11) -0.0053(12) -0.0057(12)
C15 0.068(2) 0.0368(15) 0.0434(19) 0.0009(13) -0.0029(16) -0.0134(14)
C13 0.0383(18) 0.0222(14) 0.0512(19) -0.0025(13) -0.0102(15) -0.0034(13)
N3 0.0388(19) 0.0424(18) 0.088(2) -0.0136(14) -0.002(2) -0.0241(19)
O11 0.0459(19) 0.082(3) 0.150(5) -0.0126(18) -0.016(3) -0.050(3)
O12 0.0668(16) 0.0290(14) 0.117(3) -0.0038(13) 0.0069(18) -0.0255(16)
C13A 0.0383(18) 0.0222(14) 0.0512(19) -0.0025(13) -0.0102(15) -0.0034(13)
N3A 0.0388(19) 0.0424(18) 0.088(2) -0.0136(14) -0.002(2) -0.0241(19)
O11A 0.051(8) 0.081(9) 0.087(10) -0.017(7) -0.035(8) -0.021(8)
O12A 0.068(10) 0.064(9) 0.086(10) -0.043(8) -0.006(8) -0.017(8)

loop_
_atom_type_symbol
_atom_type_description
_atom_type_scat_dispersion_real
_atom_type_scat_dispersion_imag
_atom_type_scat_source
C C 0.0033 0.0016 'International Tables Vol C Tables 4.2.6.8 and 6.1.1.4'
H H 0.0000 0.0000 'International Tables Vol C Tables 4.2.6.8 and 6.1.1.4'
N N 0.0061 0.0033 'International Tables Vol C Tables 4.2.6.8 and 6.1.1.4'
O O 0.0106 0.0060 'International Tables Vol C Tables 4.2.6.8 and 6.1.1.4'
Co Co 0.3494 0.9721 'International Tables Vol C Tables 4.2.6.8 and 6.1.1.4'

loop_
_geom_angle_atom_site_label_1
_geom_angle_atom_site_label_2
_geom_angle_atom_site_label_3
_geom_angle
O1 Co1 O5 87.03(7)
O1 Co1 O6 87.82(8)
O5 Co1 O6 94.70(7)
O1 Co1 O4 174.00(8)
O5 Co1 O4 88.92(7)
O6 Co1 O4 88.11(7)
O1 Co1 O2 95.40(7)
O5 Co1 O2 176.10(8)
O6 Co1 O2 88.46(8)
O4 Co1 O2 88.89(7)
O1 Co1 O3 88.84(8)
O5 Co1 O3 88.69(8)
O6 Co1 O3 175.11(7)
O4 Co1 O3 95.49(7)
O2 Co1 O3 88.30(8)
C2 O1 Co1 126.46(16)
C4 O2 Co1 126.32(16)
C2 C1 H1A 109.5
C2 C1 H1B 109.5
H1A C1 H1B 109.5
C2 C1 H1C 109.5
H1A C1 H1C 109.5
H1B C1 H1C 109.5
O1 C2 C3 122.6(2)
O1 C2 C1 112.4(2)
C3 C2 C1 125.0(2)
C2 C3 C4 126.1(2)
C2 C3 N1 118.1(2)
C4 C3 N1 115.8(2)
O2 C4 C3 122.5(2)
O2 C4 C5 113.8(2)
C3 C4 C5 123.6(2)
C4 C5 H5A 109.5
C4 C5 H5B 109.5
H5A C5 H5B 109.5
C4 C5 H5C 109.5
H5A C5 H5C 109.5
H5B C5 H5C 109.5
O8 N1 O7 124.2(3)
O8 N1 C3 119.0(3)
O7 N1 C3 116.8(3)
C7 O3 Co1 126.27(17)
C9 O4 Co1 126.28(17)
C7 C6 H6A 109.5
C7 C6 H6B 109.5
H6A C6 H6B 109.5
C7 C6 H6C 109.5
H6A C6 H6C 109.5
H6B C6 H6C 109.5
O3 C7 C8 122.1(2)
O3 C7 C6 114.9(2)
C8 C7 C6 123.0(2)
O4 C9 C8 122.6(2)
O4 C9 C10 114.4(2)
C8 C9 C10 122.9(2)
C9 C10 H10A 109.5
C9 C10 H10B 109.5
H10A C10 H10B 109.5
C9 C10 H10C 109.5
H10A C10 H10C 109.5
H10B C10 H10C 109.5
C9 C8 C7 127.2(2)
C9 C8 N2 116.8(2)
C7 C8 N2 116.1(2)
O9A N2 O10A 121.6(13)
O9 N2 O10 123.0(3)
O9A N2 C8 116.2(9)
O10A N2 C8 121.6(10)
O9 N2 C8 119.0(3)
O10 N2 C8 117.9(3)
C12 O5 Co1 124.92(17)
C14 O6 Co1 124.96(18)
C12 C11 H11A 109.5
C12 C11 H11B 109.5
H11A C11 H11B 109.5
C12 C11 H11C 109.5
H11A C11 H11C 109.5
H11B C11 H11C 109.5
O5 C12 C13 121.6(3)
O5 C12 C13A 123.8(6)
O5 C12 C11 113.6(3)
C13 C12 C11 124.7(3)
C13A C12 C11 121.7(6)
O6 C14 C13 121.3(3)
O6 C14 C13A 123.6(7)
O6 C14 C15 114.1(3)
C13 C14 C15 124.6(3)
C13A C14 C15 121.0(7)
C14 C15 H15A 109.5
C14 C15 H15B 109.5
H15A C15 H15B 109.5
C14 C15 H15C 109.5
H15A C15 H15C 109.5
H15B C15 H15C 109.5
C12 C13 C14 126.7(3)
C12 C13 N3 118.9(3)
C14 C13 N3 114.3(3)
O12 N3 O11 124.7(3)
O12 N3 C13 118.1(3)
O11 N3 C13 117.2(4)
C12 C13A C14 122.1(11)
C12 C13A N3A 113.4(11)
C14 C13A N3A 124.4(12)
O12A N3A O11A 120.5(19)
O12A N3A C13A 118.3(17)
O11A N3A C13A 121.2(15)

loop_
_geom_bond_atom_site_label_1
_geom_bond_atom_site_label_2
_geom_bond_distance
Co1 O1 1.8635(16)
Co1 O5 1.8686(17)
Co1 O6 1.869(2)
Co1 O4 1.8694(16)
Co1 O2 1.8722(17)
Co1 O3 1.8721(19)
O1 C2 1.261(3)
O2 C4 1.263(3)
C1 C2 1.512(3)
C1 H1A 0.9800
C1 H1B 0.9800
C1 H1C 0.9800
C2 C3 1.403(4)
C3 C4 1.412(4)
C3 N1 1.465(3)
C4 C5 1.495(4)
C5 H5A 0.9800
C5 H5B 0.9800
C5 H5C 0.9800
N1 O8 1.224(4)
N1 O7 1.224(3)
O3 C7 1.270(3)
O4 C9 1.264(3)
C6 C7 1.485(4)
C6 H6A 0.9800
C6 H6B 0.9800
C6 H6C 0.9800
C7 C8 1.405(4)
C9 C8 1.395(4)
C9 C10 1.493(3)
C10 H10A 0.9800
C10 H10B 0.9800
C10 H10C 0.9800
C8 N2 1.461(3)
N2 O9A 1.208(14)
N2 O10A 1.216(15)
N2 O9 1.217(4)
N2 O10 1.235(4)
O5 C12 1.267(3)
O6 C14 1.264(3)
C11 C12 1.501(4)
C11 H11A 0.9800
C11 H11B 0.9800
C11 H11C 0.9800
C12 C13 1.399(5)
C12 C13A 1.432(13)
C14 C13 1.412(5)
C14 C13A 1.439(13)
C14 C15 1.499(4)
C15 H15A 0.9800
C15 H15B 0.9800
C15 H15C 0.9800
C13 N3 1.466(4)
N3 O12 1.204(4)
N3 O11 1.230(5)
C13A N3A 1.482(16)
N3A O12A 1.201(18)
N3A O11A 1.202(18)

loop_
_geom_hbond_atom_site_label_D
_geom_hbond_atom_site_label_H
_geom_hbond_atom_site_label_A
_geom_hbond_site_symmetry_A
_geom_hbond_distance_DH
_geom_hbond_distance_HA
_geom_hbond_distance_DA
_geom_hbond_angle_DHA
C1 H1B O7 5_654 0.98 2.33 3.087(4) 133.8
C11 H11B O12 6_564 0.98 2.55 3.240(4) 127.8
C10 H10C O5 2_645 0.98 2.46 3.433(3) 175.6
C15 H15C O3 1_556 0.98 2.57 3.542(4) 174.3

loop_
_geom_torsion_atom_site_label_1
_geom_torsion_atom_site_label_2
_geom_torsion_atom_site_label_3
_geom_torsion_atom_site_label_4
_geom_torsion
O5 Co1 O1 C2 -177.2(2)
O6 Co1 O1 C2 -82.3(2)
O2 Co1 O1 C2 5.9(2)
O3 Co1 O1 C2 94.1(2)
O1 Co1 O2 C4 1.0(2)
O6 Co1 O2 C4 88.7(2)
O4 Co1 O2 C4 176.8(2)
O3 Co1 O2 C4 -87.6(2)
Co1 O1 C2 C3 -10.3(4)
Co1 O1 C2 C1 170.89(18)
O1 C2 C3 C4 7.7(4)
C1 C2 C3 C4 -173.7(3)
O1 C2 C3 N1 -174.7(3)
C1 C2 C3 N1 3.9(4)
Co1 O2 C4 C3 -3.4(4)
Co1 O2 C4 C5 178.68(17)
C2 C3 C4 O2 -0.3(4)
N1 C3 C4 O2 -178.0(3)
C2 C3 C4 C5 177.4(3)
N1 C3 C4 C5 -0.3(4)
C2 C3 N1 O8 133.5(3)
C4 C3 N1 O8 -48.7(4)
C2 C3 N1 O7 -46.8(4)
C4 C3 N1 O7 131.1(3)
O1 Co1 O3 C7 173.7(2)
O5 Co1 O3 C7 86.68(19)
O4 Co1 O3 C7 -2.11(19)
O2 Co1 O3 C7 -90.83(19)
O5 Co1 O4 C9 -84.85(18)
O6 Co1 O4 C9 -179.59(18)
O2 Co1 O4 C9 91.91(19)
O3 Co1 O4 C9 3.73(19)
Co1 O3 C7 C8 0.4(3)
Co1 O3 C7 C6 179.31(17)
Co1 O4 C9 C8 -3.6(3)
Co1 O4 C9 C10 174.29(15)
O4 C9 C8 C7 0.8(4)
C10 C9 C8 C7 -176.8(2)
O4 C9 C8 N2 -178.0(2)
C10 C9 C8 N2 4.3(3)
O3 C7 C8 C9 0.9(4)
C6 C7 C8 C9 -178.0(2)
O3 C7 C8 N2 179.7(2)
C6 C7 C8 N2 0.9(4)
C9 C8 N2 O9A 108.5(17)
C7 C8 N2 O9A -70.5(17)
C9 C8 N2 O10A -63(2)
C7 C8 N2 O10A 118(2)
C9 C8 N2 O9 58.3(4)
C7 C8 N2 O9 -120.7(4)
C9 C8 N2 O10 -120.0(4)
C7 C8 N2 O10 61.0(4)
O1 Co1 O5 C12 65.7(2)
O6 Co1 O5 C12 -21.9(2)
O4 Co1 O5 C12 -109.90(19)
O3 Co1 O5 C12 154.58(19)
O1 Co1 O6 C14 -64.51(19)
O5 Co1 O6 C14 22.32(19)
O4 Co1 O6 C14 111.09(19)
O2 Co1 O6 C14 -159.97(19)
Co1 O5 C12 C13 8.8(4)
Co1 O5 C12 C13A 20.7(10)
Co1 O5 C12 C11 -169.52(16)
Co1 O6 C14 C13 -9.6(4)
Co1 O6 C14 C13A -21.4(10)
Co1 O6 C14 C15 171.42(18)
O5 C12 C13 C14 12.8(5)
C13A C12 C13 C14 -93(4)
C11 C12 C13 C14 -169.1(3)
O5 C12 C13 N3 -171.0(3)
C13A C12 C13 N3 83(4)
C11 C12 C13 N3 7.0(5)
O6 C14 C13 C12 -12.4(5)
C13A C14 C13 C12 94(4)
C15 C14 C13 C12 166.5(3)
O6 C14 C13 N3 171.4(3)
C13A C14 C13 N3 -83(4)
C15 C14 C13 N3 -9.8(5)
C12 C13 N3 O12 130.7(4)
C14 C13 N3 O12 -52.7(6)
C12 C13 N3 O11 -46.7(7)
C14 C13 N3 O11 129.9(5)
O5 C12 C13A C14 -12.7(19)
C13 C12 C13A C14 68(4)
C11 C12 C13A C14 178.3(9)
O5 C12 C13A N3A 168.2(9)
C13 C12 C13A N3A -111(5)
C11 C12 C13A N3A -0.8(15)
O6 C14 C13A C12 13.1(19)
C13 C14 C13A C12 -67(4)
C15 C14 C13A C12 179.4(10)
O6 C14 C13A N3A -167.9(11)
C13 C14 C13A N3A 112(5)
C15 C14 C13A N3A -1.6(18)
C12 C13A N3A O12A 51(2)
C14 C13A N3A O12A -128(2)
C12 C13A N3A O11A -130.2(19)
C14 C13A N3A O11A 51(2)
